data_7107490
loop_
_publ_author_name
'Klaus Harrar'
'Oliver Reiser'

_publ_section_title
;
 Enantioselective Synthesis of (-)-Paeonilide
;
_journal_name_full 'Chem. Commun.'
_journal_page_first 3457
_journal_paper_doi 10.1039/c2cc18172j
_journal_volume 48
_journal_year 2012
_chemical_absolute_configuration ad
_chemical_compound_source 'see text'
_chemical_formula_moiety 'C17 H18 O6'
_chemical_formula_sum 'C17 H18 O6'
_chemical_formula_weight 318.31
_chemical_name_systematic ?
_space_group_IT_number 4
_symmetry_cell_setting monoclinic
_symmetry_Int_Tables_number 4
_symmetry_space_group_name_Hall 'P 2yb'
_symmetry_space_group_name_H-M 'P 1 21 1'
_atom_sites_solution_hydrogens geom
_atom_sites_solution_primary direct
_atom_sites_solution_secondary difmap
_cell_angle_alpha 90
_cell_angle_beta 99.014(2)
_cell_angle_gamma 90
_cell_formula_units_Z 2
_cell_length_a 9.9890(2)
_cell_length_b 6.47394(13)
_cell_length_c 12.1110(3)
_cell_measurement_reflns_used 3120
_cell_measurement_temperature 123
_cell_measurement_theta_max 72.7346
_cell_measurement_theta_min 3.6922
_cell_volume 773.52(3)
_computing_cell_refinement
;
CrysAlisPro, Agilent Technologies,
Version 1.171.35.11 (release 16-05-2011 CrysAlis171 .NET)
;
_computing_data_collection
;
CrysAlisPro, Agilent Technologies,
Version 1.171.35.11 (release 16-05-2011 CrysAlis171 .NET)
;
_computing_data_reduction
;
CrysAlisPro, Agilent Technologies,
Version 1.171.35.11 (release 16-05-2011 CrysAlis171 .NET)
;
_computing_molecular_graphics 'PLATON (Spek, 1990)'
_computing_publication_material 'PLATON (Spek, 2003)'
_computing_structure_refinement 'SHELXL-97 (Sheldrick, 2008)'
_computing_structure_solution 'SIR-97 (Altomare, 1999)'
_diffrn_ambient_temperature 123
_diffrn_detector_area_resol_mean 10.3546
_diffrn_measured_fraction_theta_full 0.981
_diffrn_measured_fraction_theta_max 0.981
_diffrn_measurement_device_type 'SuperNova, Single source at offset), Atlas'
_diffrn_measurement_method '\w scans'
_diffrn_radiation_monochromator mirror
_diffrn_radiation_probe x-ray
_diffrn_radiation_source 'SuperNova (Cu) X-ray Source'
_diffrn_radiation_type CuK\a
_diffrn_radiation_wavelength 1.54184
_diffrn_reflns_av_R_equivalents 0.0335
_diffrn_reflns_av_sigmaI/netI 0.0377
_diffrn_reflns_limit_h_max 8
_diffrn_reflns_limit_h_min -12
_diffrn_reflns_limit_k_max 7
_diffrn_reflns_limit_k_min -7
_diffrn_reflns_limit_l_max 14
_diffrn_reflns_limit_l_min -14
_diffrn_reflns_number 5084
_diffrn_reflns_reduction_process
;
;
_diffrn_reflns_theta_full 72.89
_diffrn_reflns_theta_max 72.89
_diffrn_reflns_theta_min 3.70
_exptl_absorpt_coefficient_mu 0.870
_exptl_absorpt_correction_T_max 0.975
_exptl_absorpt_correction_T_min 0.884
_exptl_absorpt_correction_type analytical
_exptl_absorpt_process_details
;
CrysAlisPro, Oxford Diffraction Ltd.,
Version 1.171.33.55 (release 05-01-2010 CrysAlis171 .NET)
Analytical numeric absorption correction using a multifaceted crystal
model based on expressions derived by R.C. Clark & J.S. Reid.
(Clark, R. C. & Reid, J. S. (1995). Acta Cryst. A51, 887-897)
;
_exptl_crystal_colour colourless
_exptl_crystal_density_diffrn 1.367
_exptl_crystal_density_method 'Not Measured'
_exptl_crystal_description stick
_exptl_crystal_F_000 336
_exptl_crystal_size_max 0.2041
_exptl_crystal_size_mid 0.0467
_exptl_crystal_size_min 0.0293
_refine_diff_density_max 0.346
_refine_diff_density_min -0.297
_refine_diff_density_rms 0.050
_refine_ls_abs_structure_details 'Flack H.D. (1983), Acta Cryst. A39, 876-881'
_refine_ls_abs_structure_Flack 0.13(18)
_refine_ls_extinction_method none
_refine_ls_goodness_of_fit_ref 1.036
_refine_ls_hydrogen_treatment constr
_refine_ls_matrix_type full
_refine_ls_number_parameters 208
_refine_ls_number_reflns 2940
_refine_ls_number_restraints 1
_refine_ls_restrained_S_all 1.036
_refine_ls_R_factor_all 0.0452
_refine_ls_R_factor_gt 0.0438
_refine_ls_shift/su_max 0.000
_refine_ls_shift/su_mean 0.000
_refine_ls_structure_factor_coef Fsqd
_refine_ls_weighting_details 'calc w=1/[\s^2^(Fo^2^)+(0.0826P)^2^+0.0733P] where P=(Fo^2^+2Fc^2^)/3'
_refine_ls_weighting_scheme calc
_refine_ls_wR_factor_gt 0.1160
_refine_ls_wR_factor_ref 0.1190
_reflns_number_gt 2830
_reflns_number_total 2940
_reflns_threshold_expression I>2\s(I)
_cod_data_source_file c2cc18172j.txt
_cod_data_source_block k191
_cod_original_sg_symbol_H-M 'P 21'
_cod_database_code 7107490

loop_
_symmetry_equiv_pos_site_id
_symmetry_equiv_pos_as_xyz
1 x,y,z
2 -x,1/2+y,-z

loop_
_atom_site_aniso_label
_atom_site_aniso_U_11
_atom_site_aniso_U_22
_atom_site_aniso_U_33
_atom_site_aniso_U_23
_atom_site_aniso_U_13
_atom_site_aniso_U_12
O1 0.0439(8) 0.0285(7) 0.0359(8) -0.0039(6) 0.0128(6) -0.0039(6)
O2 0.0349(7) 0.0304(7) 0.0279(7) 0.0018(5) 0.0051(5) -0.0057(6)
O3 0.0223(6) 0.0370(7) 0.0321(7) -0.0004(6) 0.0002(5) -0.0017(6)
O4 0.0277(7) 0.0270(7) 0.0380(7) 0.0008(6) 0.0050(5) -0.0059(5)
O5 0.0506(9) 0.0249(7) 0.0427(8) 0.0053(6) 0.0100(7) -0.0015(6)
O6 0.0355(7) 0.0380(8) 0.0312(7) 0.0010(6) 0.0083(6) 0.0016(7)
C1 0.0226(8) 0.0275(9) 0.0335(9) 0.0019(8) 0.0078(7) 0.0030(7)
C2 0.0214(8) 0.0370(10) 0.0305(10) 0.0043(8) 0.0063(7) 0.0040(8)
C3 0.0271(9) 0.0440(12) 0.0327(10) -0.0005(9) 0.0058(8) 0.0038(8)
C4 0.0301(11) 0.0639(15) 0.0316(11) -0.0025(10) 0.0037(8) 0.0054(10)
C5 0.0361(11) 0.0729(18) 0.0318(11) 0.0135(11) 0.0096(9) 0.0076(11)
C6 0.0407(12) 0.0603(16) 0.0428(12) 0.0181(12) 0.0148(10) -0.0003(11)
C7 0.0332(10) 0.0392(11) 0.0395(11) 0.0093(10) 0.0084(9) -0.0002(9)
C8 0.0322(9) 0.0263(9) 0.0255(9) 0.0014(7) 0.0035(7) -0.0025(7)
C9 0.0238(8) 0.0259(9) 0.0284(9) 0.0015(7) 0.0036(7) -0.0014(7)
C10 0.0289(9) 0.0324(10) 0.0275(9) -0.0010(7) 0.0024(7) -0.0040(8)
C11 0.0243(9) 0.0269(9) 0.0314(9) 0.0019(8) 0.0022(7) -0.0038(7)
C12 0.0341(10) 0.0252(9) 0.0283(9) -0.0013(7) 0.0067(7) -0.0005(7)
C13 0.0255(8) 0.0274(9) 0.0303(9) 0.0036(7) 0.0047(7) 0.0024(7)
C14 0.0217(8) 0.0244(8) 0.0271(8) 0.0003(7) 0.0034(6) -0.0015(7)
C15 0.0209(8) 0.0327(10) 0.0422(11) 0.0018(8) 0.0080(8) 0.0001(7)
C16 0.0303(9) 0.0275(9) 0.0397(11) 0.0002(8) 0.0129(8) -0.0052(8)
C17 0.0425(12) 0.0413(12) 0.0473(13) -0.0046(10) 0.0187(10) 0.0023(10)

loop_
_atom_site_label
_atom_site_type_symbol
_atom_site_thermal_displace_type
_atom_site_fract_x
_atom_site_fract_y
_atom_site_fract_z
_atom_site_occupancy
_atom_site_U_iso_or_equiv
_atom_site_calc_flag
_atom_site_refinement_flags
O1 O Uani 0.38839(17) 0.4619(2) 0.46724(13) 1.000 0.0354(4) . .
O2 O Uani 0.29113(14) 0.1556(2) 0.41906(12) 1.000 0.0311(4) . .
O3 O Uani 0.03571(13) -0.1675(2) 0.56187(12) 1.000 0.0309(4) . .
O4 O Uani 0.08549(14) -0.4031(2) 0.70682(12) 1.000 0.0309(4) . .
O5 O Uani 0.21655(17) -0.6608(2) 0.78287(13) 1.000 0.0391(5) . .
O6 O Uani 0.17794(15) -0.1494(2) 0.90610(12) 1.000 0.0346(4) . .
C1 C Uani 0.34791(18) 0.3351(3) 0.39725(17) 1.000 0.0275(5) . .
C2 C Uani 0.35621(19) 0.3603(3) 0.27575(17) 1.000 0.0294(5) . .
C3 C Uani 0.3242(2) 0.2012(4) 0.19904(18) 1.000 0.0345(6) . .
C4 C Uani 0.3362(2) 0.2339(5) 0.0872(2) 1.000 0.0420(7) . .
C5 C Uani 0.3779(2) 0.4236(5) 0.0533(2) 1.000 0.0465(8) . .
C6 C Uani 0.4082(3) 0.5826(5) 0.1287(2) 1.000 0.0471(8) . .
C7 C Uani 0.3980(2) 0.5518(4) 0.24094(19) 1.000 0.0370(6) . .
C8 C Uani 0.2750(2) 0.1233(3) 0.53450(15) 1.000 0.0281(5) . .
C9 C Uani 0.26568(19) -0.1073(3) 0.55328(16) 1.000 0.0261(5) . .
C10 C Uani 0.1368(2) -0.2015(3) 0.49019(16) 1.000 0.0298(5) . .
C11 C Uani 0.09805(19) -0.1885(3) 0.67199(16) 1.000 0.0278(5) . .
C12 C Uani 0.2067(2) -0.4895(3) 0.74338(16) 1.000 0.0290(5) . .
C13 C Uani 0.32003(19) -0.3483(3) 0.72482(16) 1.000 0.0277(5) . .
C14 C Uani 0.25245(18) -0.1498(3) 0.67637(15) 1.000 0.0245(5) . .
C15 C Uani 0.02211(19) -0.0563(3) 0.74407(19) 1.000 0.0316(6) . .
C16 C Uani 0.0793(2) -0.0503(3) 0.86634(18) 1.000 0.0317(6) . .
C17 C Uani 0.0058(3) 0.0891(4) 0.9352(2) 1.000 0.0425(7) . .
H3 H Uiso 0.29440 0.07140 0.22260 1.000 0.0410 calc R
H4 H Uiso 0.31560 0.12560 0.03440 1.000 0.0500 calc R
H5 H Uiso 0.38590 0.44480 -0.02300 1.000 0.0560 calc R
H6 H Uiso 0.43590 0.71290 0.10420 1.000 0.0560 calc R
H7 H Uiso 0.41950 0.66050 0.29340 1.000 0.0440 calc R
H8A H Uiso 0.19160 0.19250 0.55020 1.000 0.0340 calc R
H8B H Uiso 0.35340 0.18160 0.58500 1.000 0.0340 calc R
H9 H Uiso 0.34720 -0.17900 0.53310 1.000 0.0310 calc R
H10A H Uiso 0.11040 -0.13260 0.41700 1.000 0.0360 calc R
H10B H Uiso 0.14900 -0.35090 0.47750 1.000 0.0360 calc R
H13A H Uiso 0.37450 -0.41090 0.67190 1.000 0.0330 calc R
H13B H Uiso 0.38020 -0.31990 0.79620 1.000 0.0330 calc R
H14 H Uiso 0.28330 -0.02830 0.72470 1.000 0.0290 calc R
H15A H Uiso 0.01900 0.08680 0.71490 1.000 0.0380 calc R
H15B H Uiso -0.07240 -0.10690 0.73610 1.000 0.0380 calc R
H17A H Uiso 0.06800 0.19580 0.97020 1.000 0.0640 calc R
H17B H Uiso -0.02820 0.00810 0.99330 1.000 0.0640 calc R
H17C H Uiso -0.07050 0.15450 0.88710 1.000 0.0640 calc R

loop_
_atom_type_symbol
_atom_type_description
_atom_type_scat_dispersion_real
_atom_type_scat_dispersion_imag
_atom_type_scat_source
O O 0.0492 0.0322 'International Tables Vol C Tables 4.2.6.8 and 6.1.1.4'
H H 0.0000 0.0000 'International Tables Vol C Tables 4.2.6.8 and 6.1.1.4'
C C 0.0181 0.0091 'International Tables Vol C Tables 4.2.6.8 and 6.1.1.4'

loop_
_geom_angle_atom_site_label_1
_geom_angle_atom_site_label_2
_geom_angle_atom_site_label_3
_geom_angle
_geom_angle_publ_flag
C1 O2 C8 115.54(15) yes
C10 O3 C11 108.14(14) yes
C11 O4 C12 112.12(15) yes
O1 C1 O2 124.03(19) yes
O1 C1 C2 123.66(18) yes
O2 C1 C2 112.31(17) yes
C1 C2 C3 122.29(18) no
C1 C2 C7 117.38(18) no
C3 C2 C7 120.3(2) no
C2 C3 C4 119.4(2) no
C3 C4 C5 120.0(3) no
C4 C5 C6 120.9(2) no
C5 C6 C7 119.8(3) no
C2 C7 C6 119.6(2) no
O2 C8 C9 107.83(15) yes
C8 C9 C10 112.80(16) no
C8 C9 C14 109.73(15) no
C10 C9 C14 102.74(15) no
O3 C10 C9 104.67(15) yes
O3 C11 O4 108.93(15) yes
O3 C11 C14 108.08(15) yes
O3 C11 C15 108.05(16) yes
O4 C11 C14 105.82(15) yes
O4 C11 C15 107.35(15) yes
C14 C11 C15 118.33(16) no
O4 C12 O5 121.79(19) yes
O4 C12 C13 111.05(16) yes
O5 C12 C13 127.14(19) yes
C12 C13 C14 105.80(15) no
C9 C14 C11 103.33(15) no
C9 C14 C13 114.99(16) no
C11 C14 C13 104.72(15) no
C11 C15 C16 115.91(17) no
O6 C16 C15 122.59(18) yes
O6 C16 C17 122.5(2) yes
C15 C16 C17 114.89(18) no
C2 C3 H3 120.00 no
C4 C3 H3 120.00 no
C3 C4 H4 120.00 no
C5 C4 H4 120.00 no
C4 C5 H5 120.00 no
C6 C5 H5 120.00 no
C5 C6 H6 120.00 no
C7 C6 H6 120.00 no
C2 C7 H7 120.00 no
C6 C7 H7 120.00 no
O2 C8 H8A 110.00 no
O2 C8 H8B 110.00 no
C9 C8 H8A 110.00 no
C9 C8 H8B 110.00 no
H8A C8 H8B 108.00 no
C8 C9 H9 110.00 no
C10 C9 H9 110.00 no
C14 C9 H9 110.00 no
O3 C10 H10A 111.00 no
O3 C10 H10B 111.00 no
C9 C10 H10A 111.00 no
C9 C10 H10B 111.00 no
H10A C10 H10B 109.00 no
C12 C13 H13A 111.00 no
C12 C13 H13B 111.00 no
C14 C13 H13A 111.00 no
C14 C13 H13B 111.00 no
H13A C13 H13B 109.00 no
C9 C14 H14 111.00 no
C11 C14 H14 111.00 no
C13 C14 H14 111.00 no
C11 C15 H15A 108.00 no
C11 C15 H15B 108.00 no
C16 C15 H15A 108.00 no
C16 C15 H15B 108.00 no
H15A C15 H15B 107.00 no
C16 C17 H17A 109.00 no
C16 C17 H17B 109.00 no
C16 C17 H17C 109.00 no
H17A C17 H17B 110.00 no
H17A C17 H17C 110.00 no
H17B C17 H17C 109.00 no

loop_
_geom_bond_atom_site_label_1
_geom_bond_atom_site_label_2
_geom_bond_distance
_geom_bond_publ_flag
O1 C1 1.204(2) yes
O2 C1 1.338(2) yes
O2 C8 1.447(2) yes
O3 C10 1.448(2) yes
O3 C11 1.387(2) yes
O4 C11 1.463(2) yes
O4 C12 1.344(2) yes
O5 C12 1.206(2) yes
O6 C16 1.211(2) yes
C1 C2 1.496(3) no
C2 C3 1.390(3) no
C2 C7 1.394(3) no
C3 C4 1.395(3) no
C4 C5 1.380(4) no
C5 C6 1.378(4) no
C6 C7 1.393(3) no
C8 C9 1.515(3) no
C9 C10 1.518(3) no
C9 C14 1.542(3) no
C11 C14 1.555(3) no
C11 C15 1.509(3) no
C12 C13 1.499(3) no
C13 C14 1.526(3) no
C15 C16 1.502(3) no
C16 C17 1.497(3) no
C3 H3 0.9500 no
C4 H4 0.9500 no
C5 H5 0.9500 no
C6 H6 0.9500 no
C7 H7 0.9500 no
C8 H8A 0.9900 no
C8 H8B 0.9900 no
C9 H9 1.0000 no
C10 H10A 0.9900 no
C10 H10B 0.9900 no
C13 H13A 0.9900 no
C13 H13B 0.9900 no
C14 H14 1.0000 no
C15 H15A 0.9900 no
C15 H15B 0.9900 no
C17 H17A 0.9800 no
C17 H17B 0.9800 no
C17 H17C 0.9800 no

loop_
_geom_contact_atom_site_label_1
_geom_contact_atom_site_label_2
_geom_contact_distance
_geom_contact_site_symmetry_2
_geom_contact_publ_flag
O1 C9 3.281(2) 1_565 no
O1 C10 3.371(3) 1_565 no
O3 C8 3.420(2) 2_546 no
O4 O6 2.946(2) . no
O5 C16 3.114(2) 1_545 no
O5 C17 3.417(3) 1_545 no
O5 C15 3.204(2) 1_545 no
O6 C12 2.999(2) . no
O6 O4 2.946(2) . no
O6 C17 3.322(3) 2_547 no
O6 C14 2.991(2) . no
O6 C13 3.077(2) . no
O1 H10B 2.7000 1_565 no
O1 H13A 2.6400 1_565 no
O1 H9 2.5100 1_565 no
O1 H8B 2.3700 . no
O1 H9 2.7900 2_656 no
O1 H7 2.5300 . no
O2 H10A 2.5900 . no
O2 H3 2.4500 . no
O3 H10B 2.7500 2_556 no
O3 H8A 2.6200 2_546 no
O3 H8A 2.8200 . no
O4 H10A 2.7100 2_546 no
O5 H15A 2.5900 1_545 no
O5 H5 2.7600 1_546 no
O5 H14 2.6000 1_545 no
O6 H13B 2.8100 . no
O6 H14 2.7000 . no
O6 H4 2.6100 1_556 no
C2 C13 3.506(3) 2_656 no
C3 C13 3.543(3) 2_656 no
C8 O3 3.420(2) 2_556 no
C9 O1 3.281(2) 1_545 no
C10 C12 3.563(3) . no
C10 O1 3.371(3) 1_545 no
C12 C10 3.563(3) . no
C12 O6 2.999(2) . no
C12 C16 3.538(3) . no
C13 C3 3.543(3) 2_646 no
C13 C2 3.506(3) 2_646 no
C13 O6 3.077(2) . no
C14 O6 2.991(2) . no
C15 O5 3.204(2) 1_565 no
C16 O5 3.114(2) 1_565 no
C16 C12 3.538(3) . no
C16 C17 3.548(3) 2_547 no
C17 O6 3.322(3) 2_557 no
C17 C16 3.548(3) 2_557 no
C17 O5 3.417(3) 1_565 no
C1 H15B 2.9900 2_556 no
C1 H9 3.0300 2_656 no
C2 H15B 2.8200 2_556 no
C3 H15B 3.0200 2_556 no
C3 H13B 2.9500 2_656 no
C4 H17A 2.8400 1_554 no
C4 H13B 2.9800 2_656 no
C10 H15A 3.0400 2_546 no
C11 H8A 3.0900 . no
C16 H4 3.0800 1_556 no
C16 H14 2.8700 . no
C17 H17A 2.9300 2_547 no
C17 H17B 2.8500 2_557 no
H3 O2 2.4500 . no
H4 O6 2.6100 1_554 no
H4 C16 3.0800 1_554 no
H4 H17A 2.5200 1_554 no
H5 O5 2.7600 1_564 no
H7 O1 2.5300 . no
H7 H8B 2.5100 2_656 no
H8A O3 2.8200 . no
H8A C11 3.0900 . no
H8A H14 2.6000 . no
H8A O3 2.6200 2_556 no
H8B O1 2.3700 . no
H8B H14 2.3600 . no
H8B H7 2.5100 2_646 no
H9 O1 2.5100 1_545 no
H9 H13A 2.2400 . no
H9 O1 2.7900 2_646 no
H9 C1 3.0300 2_646 no
H10A O2 2.5900 . no
H10A O4 2.7100 2_556 no
H10B O1 2.7000 1_545 no
H10B O3 2.7500 2_546 no
H13A O1 2.6400 1_545 no
H13A H9 2.2400 . no
H13B O6 2.8100 . no
H13B C3 2.9500 2_646 no
H13B C4 2.9800 2_646 no
H14 O5 2.6000 1_565 no
H14 O6 2.7000 . no
H14 C16 2.8700 . no
H14 H8A 2.6000 . no
H14 H8B 2.3600 . no
H15A O5 2.5900 1_565 no
H15A H17C 2.4300 . no
H15A C10 3.0400 2_556 no
H15B H17C 2.4900 . no
H15B C1 2.9900 2_546 no
H15B C2 2.8200 2_546 no
H15B C3 3.0200 2_546 no
H17A C4 2.8400 1_556 no
H17A H4 2.5200 1_556 no
H17A C17 2.9300 2_557 no
H17A H17B 2.1200 2_557 no
H17B C17 2.8500 2_547 no
H17B H17A 2.1200 2_547 no
H17C H15A 2.4300 . no
H17C H15B 2.4900 . no

loop_
_geom_hbond_atom_site_label_D
_geom_hbond_atom_site_label_H
_geom_hbond_atom_site_label_A
_geom_hbond_distance_DH
_geom_hbond_distance_HA
_geom_hbond_distance_DA
_geom_hbond_angle_DHA
_geom_hbond_site_symmetry_A
_geom_hbond_publ_flag
C9 H9 O1 1.0000 2.5100 3.281(2) 133.00 1_545 yes
C10 H10A O2 0.9900 2.5900 2.980(2) 103.00 . yes
C14 H14 O5 1.0000 2.6000 3.458(2) 144.00 1_565 yes
C15 H15A O5 0.9900 2.5900 3.204(2) 120.00 1_565 yes

loop_
_geom_torsion_atom_site_label_1
_geom_torsion_atom_site_label_2
_geom_torsion_atom_site_label_3
_geom_torsion_atom_site_label_4
_geom_torsion
_geom_torsion_publ_flag
C8 O2 C1 O1 2.5(3) no
C8 O2 C1 C2 -177.82(15) no
C1 O2 C8 C9 -157.17(16) no
C11 O3 C10 C9 -36.31(18) no
C10 O3 C11 O4 -91.71(17) no
C10 O3 C11 C14 22.81(19) no
C10 O3 C11 C15 151.97(15) no
C12 O4 C11 O3 123.27(16) no
C12 O4 C11 C14 7.3(2) no
C12 O4 C11 C15 -119.96(17) no
C11 O4 C12 O5 174.76(18) no
C11 O4 C12 C13 -6.8(2) no
O1 C1 C2 C3 171.9(2) no
O1 C1 C2 C7 -8.1(3) no
O2 C1 C2 C3 -7.8(3) no
O2 C1 C2 C7 172.24(17) no
C1 C2 C3 C4 -178.97(19) no
C7 C2 C3 C4 1.0(3) no
C1 C2 C7 C6 179.6(2) no
C3 C2 C7 C6 -0.3(3) no
C2 C3 C4 C5 -0.8(3) no
C3 C4 C5 C6 0.0(3) no
C4 C5 C6 C7 0.6(4) no
C5 C6 C7 C2 -0.5(4) no
O2 C8 C9 C10 -67.7(2) no
O2 C8 C9 C14 178.40(15) no
C8 C9 C10 O3 -84.02(18) no
C14 C9 C10 O3 34.04(18) no
C8 C9 C14 C11 100.04(17) no
C8 C9 C14 C13 -146.47(16) no
C10 C9 C14 C11 -20.16(18) no
C10 C9 C14 C13 93.33(18) no
O3 C11 C14 C9 -0.62(19) no
O3 C11 C14 C13 -121.35(16) no
O4 C11 C14 C9 115.95(16) no
O4 C11 C14 C13 -4.79(18) no
C15 C11 C14 C9 -123.74(18) no
C15 C11 C14 C13 115.53(18) no
O3 C11 C15 C16 -176.97(16) no
O4 C11 C15 C16 65.7(2) no
C14 C11 C15 C16 -53.8(2) no
O4 C12 C13 C14 3.3(2) no
O5 C12 C13 C14 -178.35(19) no
C12 C13 C14 C9 -111.52(17) no
C12 C13 C14 C11 1.15(19) no
C11 C15 C16 O6 -2.0(3) no
C11 C15 C16 C17 177.43(18) no
